data_2228079
loop_
_publ_author_name
'Asif, Iram'
'Mahmood, Rashid'
'Stoeckli-Evans, Helen'
'Mateen, Muhammad'
'Ahmad, Saeed'

_publ_section_title
;
 Hexakis(<i>N</i>,<i>N</i>'-dimethylthiourea-\k<i>S</i>)nickel(II)
 nitrate
;
_journal_coeditor_code WM2412
_journal_issue 11
_journal_name_full 'Acta Crystallographica Section E'
_journal_page_first m1393
_journal_page_last m1394
_journal_paper_doi 10.1107/S1600536810040031
_journal_volume 66
_journal_year 2010
_chemical_formula_iupac '[Ni (C3 H8 N2 S)6] (N O3)2'
_chemical_formula_moiety 'C18 H48 N12 Ni S6 2+, 2(N O3 -)'
_chemical_formula_sum 'C18 H48 N14 Ni O6 S6'
_chemical_formula_weight 807.77
_chemical_name_systematic
;
Hexakis(<i>N</i>,<i>N</i>'-dimethylthiourea-\k<i>S</i>)nickel(II) dinitrate
;
_space_group_IT_number 167
_symmetry_cell_setting trigonal
_symmetry_space_group_name_Hall '-R 3 2"c'
_symmetry_space_group_name_H-M 'R -3 c :H'
_atom_sites_solution_hydrogens geom
_atom_sites_solution_primary direct
_atom_sites_solution_secondary difmap
_audit_creation_method SHELXL-97
_cell_angle_alpha 90.00
_cell_angle_beta 90.00
_cell_angle_gamma 120.00
_cell_formula_units_Z 6
_cell_length_a 13.7166(10)
_cell_length_b 13.7166(10)
_cell_length_c 35.332(3)
_cell_measurement_reflns_used 2717
_cell_measurement_temperature 223(2)
_cell_measurement_theta_max 26.06
_cell_measurement_theta_min 2.87
_cell_volume 5756.9(8)
_computing_cell_refinement 'X-AREA (Stoe & Cie, 2009)'
_computing_data_collection 'X-AREA (Stoe & Cie, 2009)'
_computing_data_reduction 'X-RED32  (Stoe & Cie, 2009)'
_computing_molecular_graphics 'PLATON (Spek, 2009)'
_computing_publication_material 'SHELXL97 (Sheldrick, 2008), PLATON (Spek, 2009) and publCIF (Westrip, 2010)'
_computing_structure_refinement 'SHELXL97 (Sheldrick, 2008)'
_computing_structure_solution 'SHELXS97 (Sheldrick, 2008)'
_diffrn_ambient_temperature 223(2)
_diffrn_measured_fraction_theta_full 0.988
_diffrn_measured_fraction_theta_max 0.988
_diffrn_measurement_device '2-circle goniometer'
_diffrn_measurement_device_type 'Stoe IPDS 2'
_diffrn_measurement_method '\f + \w scans'
_diffrn_radiation_monochromator graphite
_diffrn_radiation_source 'fine-focus sealed tube'
_diffrn_radiation_type MoK\a
_diffrn_radiation_wavelength 0.71073
_diffrn_reflns_av_R_equivalents 0.0284
_diffrn_reflns_av_sigmaI/netI 0.0305
_diffrn_reflns_limit_h_max 14
_diffrn_reflns_limit_h_min -4
_diffrn_reflns_limit_k_max 9
_diffrn_reflns_limit_k_min -16
_diffrn_reflns_limit_l_max 40
_diffrn_reflns_limit_l_min -42
_diffrn_reflns_number 3491
_diffrn_reflns_theta_full 25.63
_diffrn_reflns_theta_max 25.63
_diffrn_reflns_theta_min 2.87
_diffrn_standards_decay_% 0
_diffrn_standards_number 0
_exptl_absorpt_coefficient_mu 0.883
_exptl_absorpt_correction_T_max 1.000
_exptl_absorpt_correction_T_min 0.9633
_exptl_absorpt_correction_type multi-scan
_exptl_absorpt_process_details '(MULscanABS; Spek, 2009)'
_exptl_crystal_colour 'pale green'
_exptl_crystal_density_diffrn 1.398
_exptl_crystal_density_method 'not measured'
_exptl_crystal_description block
_exptl_crystal_F_000 2556
_exptl_crystal_size_max 0.300
_exptl_crystal_size_mid 0.263
_exptl_crystal_size_min 0.240
_refine_diff_density_max 0.172
_refine_diff_density_min -0.176
_refine_ls_extinction_method none
_refine_ls_goodness_of_fit_ref 1.000
_refine_ls_hydrogen_treatment mixed
_refine_ls_matrix_type full
_refine_ls_number_parameters 79
_refine_ls_number_reflns 1199
_refine_ls_number_restraints 2
_refine_ls_restrained_S_all 1.001
_refine_ls_R_factor_all 0.0517
_refine_ls_R_factor_gt 0.0290
_refine_ls_shift/su_max 0.001
_refine_ls_shift/su_mean 0.000
_refine_ls_structure_factor_coef Fsqd
_refine_ls_weighting_details 'calc w=1/[\s^2^(Fo^2^)+(0.0271P)^2^] where P=(Fo^2^+2Fc^2^)/3'
_refine_ls_weighting_scheme calc
_refine_ls_wR_factor_gt 0.0521
_refine_ls_wR_factor_ref 0.0564
_reflns_number_gt 851
_reflns_number_total 1199
_reflns_threshold_expression I>2\s(I)
_cod_data_source_file wm2412.cif
_cod_data_source_block I
_cod_original_sg_symbol_H-M 'R -3 c'
_cod_database_code 2228079
_cod_database_fobs_code 2228079

loop_
_symmetry_equiv_pos_site_id
_symmetry_equiv_pos_as_xyz
1 x,y,z
2 -y,x-y,z
3 -x+y,-x,z
4 y,x,1/2-z
5 -x,-x+y,1/2-z
6 x-y,-y,1/2-z
7 -x,-y,-z
8 y,-x+y,-z
9 x-y,x,-z
10 -y,-x,1/2+z
11 x,x-y,1/2+z
12 -x+y,y,1/2+z
13 1/3+x,2/3+y,2/3+z
14 1/3-y,2/3+x-y,2/3+z
15 1/3-x+y,2/3-x,2/3+z
16 1/3+y,2/3+x,1/6-z
17 1/3-x,2/3-x+y,1/6-z
18 1/3+x-y,2/3-y,1/6-z
19 1/3-x,2/3-y,2/3-z
20 1/3+y,2/3-x+y,2/3-z
21 1/3+x-y,2/3+x,2/3-z
22 1/3-y,2/3-x,1/6+z
23 1/3+x,2/3+x-y,1/6+z
24 1/3-x+y,2/3+y,1/6+z
25 2/3+x,1/3+y,1/3+z
26 2/3-y,1/3+x-y,1/3+z
27 2/3-x+y,1/3-x,1/3+z
28 2/3+y,1/3+x,5/6-z
29 2/3-x,1/3-x+y,5/6-z
30 2/3+x-y,1/3-y,5/6-z
31 2/3-x,1/3-y,1/3-z
32 2/3+y,1/3-x+y,1/3-z
33 2/3+x-y,1/3+x,1/3-z
34 2/3-y,1/3-x,5/6+z
35 2/3+x,1/3+x-y,5/6+z
36 2/3-x+y,1/3+y,5/6+z

loop_
_atom_site_aniso_label
_atom_site_aniso_U_11
_atom_site_aniso_U_22
_atom_site_aniso_U_33
_atom_site_aniso_U_12
_atom_site_aniso_U_13
_atom_site_aniso_U_23
Ni1 0.0195(2) 0.0195(2) 0.0232(2) 0.00980(10) 0.0000 0.0000
S1 0.0203(2) 0.0277(3) 0.0272(2) 0.0095(3) -0.0019(2) -0.0009(3)
N1 0.0223(8) 0.0328(11) 0.0325(7) 0.0078(10) -0.0009(6) -0.0031(9)
N2 0.0180(9) 0.0281(10) 0.0382(8) 0.0084(8) -0.0036(8) -0.0040(8)
C1 0.0218(10) 0.0222(11) 0.0336(9) 0.0138(8) -0.0037(7) 0.0011(7)
C2 0.0299(12) 0.0453(15) 0.0373(10) 0.0133(11) 0.0033(9) 0.0028(9)
C3 0.0376(14) 0.0439(15) 0.0398(11) 0.0193(12) -0.0136(10) -0.0131(10)
O1 0.0306(10) 0.0206(7) 0.0794(10) 0.0097(9) 0.0077(10) 0.0079(7)
N3 0.0261(9) 0.0261(9) 0.0379(13) 0.0131(5) 0.0000 0.0000

loop_
_atom_site_type_symbol
_atom_site_label
_atom_site_fract_x
_atom_site_fract_y
_atom_site_fract_z
_atom_site_U_iso_or_equiv
_atom_site_thermal_displace_type
_atom_site_calc_flag
_atom_site_refinement_flags
_atom_site_occupancy
Ni Ni1 0.66667 0.33333 0.08333 0.02080(10) Uani . . 1.000
S S1 0.50780(4) 0.25803(5) 0.037260(10) 0.02620(10) Uani . . 1.000
N N1 0.35924(14) 0.17766(18) 0.09365(4) 0.0319(5) Uani . . 1.000
N N2 0.29514(15) 0.09027(15) 0.03650(5) 0.0295(5) Uani . . 1.000
C C1 0.37831(17) 0.16823(15) 0.05723(5) 0.0246(6) Uani . . 1.000
C C2 0.25557(19) 0.10275(19) 0.11355(6) 0.0399(7) Uani . . 1.000
C C3 0.3066(2) 0.0703(2) -0.00341(6) 0.0409(8) Uani . . 1.000
O O1 0.05182(15) 0.10490(12) 0.05290(4) 0.0449(5) Uani . . 1.000
N N3 0.00000 0.00000 0.05255(7) 0.0300(6) Uani . . 1.000
H H1N 0.4165(16) 0.2300(15) 0.1053(5) 0.029(6) Uiso . . 1.000
H H2A 0.19490 0.11240 0.10370 0.0600 Uiso calc R 1.000
H H2B 0.26520 0.12040 0.14040 0.0600 Uiso calc R 1.000
H H2C 0.23750 0.02540 0.10990 0.0600 Uiso calc R 1.000
H H2N 0.2303(14) 0.0569(17) 0.0455(5) 0.021(5) Uiso . . 1.000
H H3A 0.34410 0.14160 -0.01680 0.0610 Uiso calc R 1.000
H H3B 0.23250 0.02290 -0.01430 0.0610 Uiso calc R 1.000
H H3C 0.35070 0.03320 -0.00570 0.0610 Uiso calc R 1.000

loop_
_atom_type_symbol
_atom_type_description
_atom_type_scat_dispersion_real
_atom_type_scat_dispersion_imag
_atom_type_scat_source
C C 0.0033 0.0016 'International Tables Vol C Tables 4.2.6.8 and 6.1.1.4'
H H 0.0000 0.0000 'International Tables Vol C Tables 4.2.6.8 and 6.1.1.4'
N N 0.0061 0.0033 'International Tables Vol C Tables 4.2.6.8 and 6.1.1.4'
Ni Ni 0.3393 1.1124 'International Tables Vol C Tables 4.2.6.8 and 6.1.1.4'
O O 0.0106 0.0060 'International Tables Vol C Tables 4.2.6.8 and 6.1.1.4'
S S 0.1246 0.1234 'International Tables Vol C Tables 4.2.6.8 and 6.1.1.4'

loop_
_geom_angle_atom_site_label_1
_geom_angle_atom_site_label_2
_geom_angle_atom_site_label_3
_geom_angle_site_symmetry_1
_geom_angle_site_symmetry_2
_geom_angle_site_symmetry_3
_geom_angle
_geom_angle_publ_flag
S1 Ni1 S1 . . 2_655 81.98(2) no
S1 Ni1 S1 . . 3_665 81.98(2) no
S1 Ni1 S1 . . 16_545 99.78(2) no
S1 Ni1 S1 . . 17_655 177.39(2) no
S1 Ni1 S1 . . 18_555 96.33(2) no
S1 Ni1 S1 2_655 . 3_665 81.98(2) no
S1 Ni1 S1 2_655 . 16_545 96.34(2) no
S1 Ni1 S1 2_655 . 17_655 99.78(2) no
S1 Ni1 S1 2_655 . 18_555 177.40(2) no
S1 Ni1 S1 3_665 . 16_545 177.40(3) no
S1 Ni1 S1 3_665 . 17_655 96.33(2) no
S1 Ni1 S1 3_665 . 18_555 99.78(2) no
S1 Ni1 S1 16_545 . 17_655 81.98(2) no
S1 Ni1 S1 16_545 . 18_555 81.98(2) no
S1 Ni1 S1 17_655 . 18_555 81.97(2) no
Ni1 S1 C1 . . . 113.77(7) no
C1 N1 C2 . . . 124.68(19) no
C1 N2 C3 . . . 123.7(2) no
C1 N1 H1N . . . 113.7(13) no
C2 N1 H1N . . . 121.5(13) no
C1 N2 H2N . . . 118.9(13) no
C3 N2 H2N . . . 116.8(13) no
O1 N3 O1 . . 3_555 119.99(14) no
O1 N3 O1 2_555 . 3_555 119.99(14) no
O1 N3 O1 . . 2_555 119.99(14) no
N1 C1 N2 . . . 118.7(2) no
S1 C1 N2 . . . 120.83(15) no
S1 C1 N1 . . . 120.48(16) no
N1 C2 H2B . . . 109.00 no
H2A C2 H2C . . . 110.00 no
N1 C2 H2C . . . 109.00 no
H2A C2 H2B . . . 110.00 no
N1 C2 H2A . . . 109.00 no
H2B C2 H2C . . . 109.00 no
N2 C3 H3C . . . 109.00 no
H3A C3 H3C . . . 109.00 no
H3B C3 H3C . . . 110.00 no
H3A C3 H3B . . . 109.00 no
N2 C3 H3A . . . 110.00 no
N2 C3 H3B . . . 109.00 no

loop_
_geom_bond_atom_site_label_1
_geom_bond_atom_site_label_2
_geom_bond_site_symmetry_1
_geom_bond_site_symmetry_2
_geom_bond_distance
_geom_bond_publ_flag
Ni1 S1 . . 2.4929(6) no
Ni1 S1 . 2_655 2.4929(7) no
Ni1 S1 . 3_665 2.4929(5) no
Ni1 S1 . 16_545 2.4929(5) no
Ni1 S1 . 17_655 2.4929(6) no
Ni1 S1 . 18_555 2.4929(7) no
S1 C1 . . 1.727(2) no
O1 N3 . . 1.2462(14) no
N1 C1 . . 1.332(2) no
N1 C2 . . 1.453(3) no
N2 C3 . . 1.460(3) no
N2 C1 . . 1.327(3) no
N1 H1N . . 0.86(2) no
N2 H2N . . 0.83(2) no
C2 H2B . . 0.9700 no
C2 H2C . . 0.9700 no
C2 H2A . . 0.9700 no
C3 H3B . . 0.9700 no
C3 H3C . . 0.9700 no
C3 H3A . . 0.9700 no

loop_
_geom_hbond_atom_site_label_D
_geom_hbond_atom_site_label_H
_geom_hbond_atom_site_label_A
_geom_hbond_site_symmetry_A
_geom_hbond_distance_DH
_geom_hbond_distance_HA
_geom_hbond_distance_DA
_geom_hbond_angle_DHA
_geom_hbond_publ_flag
N1 H1N S1 18_555 0.86(2) 2.520(19) 3.367(2) 168.6(17) yes
N2 H2N O1 3_555 0.83(2) 2.14(2) 2.947(3) 163.4(18) yes
C3 H3B O1 8_555 0.97 2.41 3.180(3) 136 yes

loop_
_geom_torsion_atom_site_label_1
_geom_torsion_atom_site_label_2
_geom_torsion_atom_site_label_3
_geom_torsion_atom_site_label_4
_geom_torsion_site_symmetry_1
_geom_torsion_site_symmetry_2
_geom_torsion_site_symmetry_3
_geom_torsion_site_symmetry_4
_geom_torsion
_geom_torsion_publ_flag
S1 Ni1 S1 C1 2_655 . . . 124.24(8) no
S1 Ni1 S1 C1 3_665 . . . -152.79(8) no
S1 Ni1 S1 C1 16_545 . . . 29.15(8) no
S1 Ni1 S1 C1 18_555 . . . -53.76(8) no
Ni1 S1 C1 N1 . . . . 27.1(2) no
Ni1 S1 C1 N2 . . . . -154.41(17) no
C2 N1 C1 S1 . . . . -176.58(19) no
C2 N1 C1 N2 . . . . 4.9(4) no
C3 N2 C1 S1 . . . . 2.9(3) no
C3 N2 C1 N1 . . . . -178.6(2) no
